data_1548382
loop_
_publ_author_name
'He, Xin'
'Xue, Yang'
'Li, Cui-Cui'
'Wang, Yuechao'
'Jiang, Hong'
'Zhao, Liang'

_publ_section_title
;
 Synthesis of stable polymetalated aromatic complexes through
 metal-macrocycle capsule-triggered cyclization.
;
_journal_issue 6
_journal_name_full 'Chemical science'
_journal_page_first 1481
_journal_page_last 1487
_journal_paper_doi 10.1039/c7sc04503d
_journal_volume 9
_journal_year 2018
_chemical_formula_sum 'C64 H58 Ag4 F9 N17 O10 S2'
_chemical_formula_weight 1891.87
_space_group_IT_number 15
_space_group_name_Hall '-C 2yc'
_space_group_name_H-M_alt 'C 1 2/c 1'
_symmetry_cell_setting monoclinic
_symmetry_space_group_name_Hall '-C 2yc'
_symmetry_space_group_name_H-M 'C 1 2/c 1'
_atom_sites_solution_hydrogens geom
_atom_sites_solution_primary direct
_atom_sites_solution_secondary difmap
_audit_creation_method SHELXL-97
_audit_update_record
;
2017-06-28 deposited with the CCDC.
2017-12-04 downloaded from the CCDC.
;
_cell_angle_alpha 90.00
_cell_angle_beta 130.309(10)
_cell_angle_gamma 90.00
_cell_formula_units_Z 4
_cell_length_a 32.1129(19)
_cell_length_b 12.1233(3)
_cell_length_c 24.0913(16)
_cell_measurement_reflns_used 8941
_cell_measurement_temperature 173.00(10)
_cell_measurement_theta_max 76.0820
_cell_measurement_theta_min 4.7970
_cell_volume 7152.2(12)
_computing_structure_refinement 'SHELXL-97 (Sheldrick, 1997)'
_computing_structure_solution 'SHELXS-97 (Sheldrick, 1990)'
_diffrn_ambient_temperature 173.00(10)
_diffrn_measured_fraction_theta_full 0.999
_diffrn_measured_fraction_theta_max 0.999
_diffrn_measurement_device_type 'SuperNova, Dual, Cu at zero, AtlasS2'
_diffrn_measurement_method '\w scans'
_diffrn_radiation_monochromator mirror
_diffrn_radiation_source 'micro-focus sealed X-ray tube'
_diffrn_radiation_type CuK\a
_diffrn_radiation_wavelength 1.54178
_diffrn_reflns_av_R_equivalents 0.0409
_diffrn_reflns_av_sigmaI/netI 0.0430
_diffrn_reflns_limit_h_max 38
_diffrn_reflns_limit_h_min -39
_diffrn_reflns_limit_k_max 12
_diffrn_reflns_limit_k_min -14
_diffrn_reflns_limit_l_max 29
_diffrn_reflns_limit_l_min -28
_diffrn_reflns_number 14679
_diffrn_reflns_theta_full 70.00
_diffrn_reflns_theta_max 70.00
_diffrn_reflns_theta_min 3.61
_exptl_absorpt_coefficient_mu 10.011
_exptl_absorpt_correction_T_max 1.00000
_exptl_absorpt_correction_T_min 0.08444
_exptl_absorpt_correction_type multi-scan
_exptl_crystal_colour Colorless
_exptl_crystal_density_diffrn 1.757
_exptl_crystal_density_method 'not measured'
_exptl_crystal_description Block
_exptl_crystal_F_000 3768
_exptl_crystal_size_max 0.24
_exptl_crystal_size_mid 0.22
_exptl_crystal_size_min 0.16
_refine_diff_density_max 1.372
_refine_diff_density_min -1.730
_refine_diff_density_rms 0.151
_refine_ls_extinction_coef 0.000032(13)
_refine_ls_extinction_expression Fc^*^=kFc[1+0.001xFc^2^\l^3^/sin(2\q)]^-1/4^
_refine_ls_extinction_method SHELXL
_refine_ls_goodness_of_fit_ref 1.136
_refine_ls_hydrogen_treatment constr
_refine_ls_matrix_type full
_refine_ls_number_parameters 560
_refine_ls_number_reflns 6779
_refine_ls_number_restraints 92
_refine_ls_restrained_S_all 1.131
_refine_ls_R_factor_all 0.1026
_refine_ls_R_factor_gt 0.0965
_refine_ls_shift/su_max 0.000
_refine_ls_shift/su_mean 0.000
_refine_ls_structure_factor_coef Fsqd
_refine_ls_weighting_details 'calc w=1/[\s^2^(Fo^2^)+(0.0991P)^2^+128.6386P] where P=(Fo^2^+2Fc^2^)/3'
_refine_ls_weighting_scheme calc
_refine_ls_wR_factor_gt 0.2480
_refine_ls_wR_factor_ref 0.2531
_reflns_number_gt 6142
_reflns_number_total 6779
_reflns_threshold_expression >2sigma(I)
_cod_data_source_file c7sc04503d2.cif
_cod_data_source_block y_CCDC2
_cod_depositor_comments
;
The following automatic conversions were performed:

'_refine_ls_hydrogen_treatment' value 'Constr' changed to 'constr'
according to
/home/data/users/saulius/crontab/automatic-downloads/rss-feeds/RSC/lib/dictionaries/cif_core.dic
dictionary named 'cif_core.dic' version 2.4.2 from 2011-04-26.

Automatic conversion script
Id: cif_fix_values 4973 2017-02-22 13:04:09Z antanas 

 Adding full bibliography for 1548380--1548386.cif.
;
_cod_original_cell_volume 7152.2(7)
_cod_original_sg_symbol_H-M C2/c
_cod_database_code 1548382

loop_
_symmetry_equiv_pos_as_xyz
'x, y, z'
'-x, y, -z+1/2'
'x+1/2, y+1/2, z'
'-x+1/2, y+1/2, -z+1/2'
'-x, -y, -z'
'x, -y, z-1/2'
'-x+1/2, -y+1/2, -z'
'x+1/2, -y+1/2, z-1/2'

loop_
_atom_site_label
_atom_site_type_symbol
_atom_site_fract_x
_atom_site_fract_y
_atom_site_fract_z
_atom_site_U_iso_or_equiv
_atom_site_adp_type
_atom_site_occupancy
_atom_site_symmetry_multiplicity
_atom_site_calc_flag
_atom_site_refinement_flags
_atom_site_disorder_assembly
_atom_site_disorder_group
Ag1 Ag 0.18070(3) 0.19192(7) 0.48347(4) 0.0573(3) Uani 1 1 d . . .
Ag2 Ag 0.29746(4) 0.21558(7) 0.61086(4) 0.0626(3) Uani 1 1 d . . .
N1 N 0.1090(3) 0.1383(7) 0.4716(4) 0.0506(18) Uani 1 1 d . . .
C1 C 0.0654(4) 0.2058(10) 0.4396(5) 0.058(3) Uani 1 1 d . . .
C2 C 0.0194(5) 0.1716(17) 0.4282(7) 0.099(6) Uani 1 1 d . . .
H2A H -0.0106 0.2184 0.4048 0.118 Uiso 1 1 calc R . .
C3 C 0.0174(5) 0.0741(19) 0.4499(7) 0.119(8) Uani 1 1 d . . .
H3A H -0.0133 0.0537 0.4437 0.142 Uiso 1 1 calc R . .
C4 C 0.0606(6) 0.0013(15) 0.4820(7) 0.092(5) Uani 1 1 d . . .
H4A H 0.0592 -0.0692 0.4960 0.111 Uiso 1 1 calc R . .
C5 C 0.1062(5) 0.0384(10) 0.4924(6) 0.065(3) Uani 1 1 d . . .
N2 N 0.1515(4) -0.0310(8) 0.5241(6) 0.077(3) Uani 1 1 d . . .
C6 C 0.1429(9) -0.1466(16) 0.4977(15) 0.166(12) Uani 1 1 d . . .
H6A H 0.1059 -0.1555 0.4535 0.250 Uiso 1 1 calc R . .
H6B H 0.1501 -0.1964 0.5340 0.250 Uiso 1 1 calc R . .
H6C H 0.1673 -0.1624 0.4885 0.250 Uiso 1 1 calc R . .
N3 N 0.2054(4) 0.0965(7) 0.6141(5) 0.064(2) Uani 1 1 d . . .
C7 C 0.2031(5) -0.0012(9) 0.5874(7) 0.071(3) Uani 1 1 d . . .
C8 C 0.2472(6) -0.0700(11) 0.6221(9) 0.088(4) Uani 1 1 d . . .
H8A H 0.2438 -0.1392 0.6028 0.106 Uiso 1 1 calc R . .
C9 C 0.2949(6) -0.0376(12) 0.6832(10) 0.100(5) Uani 1 1 d . . .
H9A H 0.3249 -0.0844 0.7067 0.119 Uiso 1 1 calc R . .
C10 C 0.3007(5) 0.0653(13) 0.7125(8) 0.084(4) Uani 1 1 d . . .
H10A H 0.3341 0.0889 0.7553 0.101 Uiso 1 1 calc R . .
C11 C 0.2540(5) 0.1327(12) 0.6749(6) 0.071(3) Uani 1 1 d . . .
N4 N 0.2539(4) 0.2403(12) 0.6984(6) 0.089(4) Uani 1 1 d . . .
C12 C 0.2039(9) 0.273(2) 0.6830(19) 0.23(2) Uani 1 1 d . . .
H12A H 0.1798 0.2105 0.6647 0.350 Uiso 1 1 calc R . .
H12B H 0.1865 0.3306 0.6473 0.350 Uiso 1 1 calc R . .
H12C H 0.2122 0.2988 0.7269 0.350 Uiso 1 1 calc R . .
N5 N 0.3275(4) 0.3031(8) 0.7130(4) 0.061(2) Uani 1 1 d . . .
C13 C 0.2973(5) 0.3122(12) 0.7333(6) 0.074(3) Uani 1 1 d . . .
C14 C 0.3066(5) 0.3871(12) 0.7815(7) 0.080(4) Uani 1 1 d . . .
H14A H 0.2851 0.3891 0.7948 0.096 Uiso 1 1 calc R . .
C15 C 0.3484(5) 0.4600(12) 0.8102(6) 0.075(4) Uani 1 1 d . . .
H15A H 0.3550 0.5133 0.8429 0.090 Uiso 1 1 calc R . .
C16 C 0.3810(5) 0.4563(11) 0.7918(6) 0.069(3) Uani 1 1 d . . .
H16A H 0.4092 0.5064 0.8105 0.083 Uiso 1 1 calc R . .
C17 C 0.3693(5) 0.3725(10) 0.7431(6) 0.065(3) Uani 1 1 d . . .
N6 N 0.4004(5) 0.3666(9) 0.7222(7) 0.083(3) Uani 1 1 d . . .
C18 C 0.4249(12) 0.4578(17) 0.7199(16) 0.188(14) Uani 1 1 d . . .
H18A H 0.4152 0.5224 0.7323 0.282 Uiso 1 1 calc R . .
H18B H 0.4128 0.4659 0.6718 0.282 Uiso 1 1 calc R . .
H18C H 0.4638 0.4486 0.7541 0.282 Uiso 1 1 calc R . .
N7 N 0.4149(4) 0.2667(8) 0.6532(5) 0.059(2) Uani 1 1 d . . .
C19 C 0.4098(5) 0.2620(9) 0.7039(6) 0.056(2) Uani 1 1 d . . .
C20 C 0.4140(5) 0.1650(11) 0.7361(6) 0.068(3) Uani 1 1 d . . .
H20A H 0.4103 0.1624 0.7712 0.081 Uiso 1 1 calc R . .
C21 C 0.4240(7) 0.0723(13) 0.7144(10) 0.103(6) Uani 1 1 d . . .
H21A H 0.4266 0.0046 0.7346 0.124 Uiso 1 1 calc R . .
C22 C 0.4303(6) 0.0769(11) 0.6631(9) 0.087(4) Uani 1 1 d . . .
H22A H 0.4382 0.0135 0.6497 0.105 Uiso 1 1 calc R . .
C23 C 0.4249(5) 0.1742(10) 0.6331(6) 0.061(3) Uani 1 1 d . . .
N8 N 0.4307(4) 0.1903(9) 0.5804(5) 0.066(2) Uani 1 1 d . . .
C24 C 0.4470(7) 0.0918(15) 0.5616(9) 0.107(6) Uani 1 1 d . . .
H24A H 0.4496 0.1114 0.5253 0.161 Uiso 1 1 calc R . .
H24B H 0.4202 0.0348 0.5430 0.161 Uiso 1 1 calc R . .
H24C H 0.4818 0.0656 0.6044 0.161 Uiso 1 1 calc R . .
C25 C 0.2421(7) 0.3307(14) 0.5004(9) 0.041(4) Uani 0.50 1 d PD . 1
C26 C 0.2252(13) 0.376(3) 0.5269(17) 0.092(8) Uani 0.50 1 d PDU . 1
C27 C 0.2189(11) 0.442(2) 0.5686(14) 0.095(9) Uani 0.50 1 d PGU . 1
C28 C 0.1857(9) 0.4088(17) 0.5835(13) 0.087(8) Uani 0.50 1 d PG . 1
H28A H 0.1679 0.3412 0.5665 0.104 Uiso 0.50 1 calc PR . 1
C29 C 0.1791(10) 0.476(2) 0.6239(15) 0.140(15) Uani 0.50 1 d PGU . 1
H29A H 0.1568 0.4539 0.6339 0.168 Uiso 0.50 1 calc PR . 1
C30 C 0.2057(12) 0.578(2) 0.6494(15) 0.15(2) Uani 0.50 1 d PG . 1
H30A H 0.2012 0.6228 0.6764 0.186 Uiso 0.50 1 calc PR . 1
C31 C 0.2389(13) 0.6111(19) 0.6344(18) 0.17(2) Uiso 0.50 1 d PG . 1
H31A H 0.2567 0.6788 0.6515 0.204 Uiso 0.50 1 calc PR . 1
C32 C 0.2455(12) 0.544(3) 0.5940(18) 0.16(3) Uiso 0.50 1 d PGD . 1
N9 N 0.2774(14) 0.576(4) 0.5759(17) 0.20(3) Uani 0.50 1 d PD . 1
C33 C 0.2352(19) 0.627(3) 0.502(3) 0.19(3) Uani 0.50 1 d PD . 1
H33A H 0.2267 0.6995 0.5075 0.283 Uiso 0.50 1 calc PR . 1
H33B H 0.2028 0.5822 0.4743 0.283 Uiso 0.50 1 calc PR . 1
H33C H 0.2494 0.6307 0.4771 0.283 Uiso 0.50 1 calc PR . 1
C34 C 0.322(3) 0.650(7) 0.637(4) 0.31(5) Uiso 0.50 1 d PD . .
H34A H 0.3455 0.6078 0.6813 0.463 Uiso 0.50 1 calc PR . 1
H34B H 0.3050 0.7079 0.6445 0.463 Uiso 0.50 1 calc PR . 1
H34C H 0.3421 0.6819 0.6252 0.463 Uiso 0.50 1 calc PR . 1
O1 O 0.2146(10) 0.0595(18) 0.4522(10) 0.118(9) Uani 0.50 1 d PD . 2
O2 O 0.2943(7) 0.0700(12) 0.5464(9) 0.070(4) Uani 0.50 1 d PD . 2
C35 C 0.2598(8) 0.038(3) 0.4894(13) 0.090(8) Uani 0.50 1 d PDU . 2
C36 C 0.2853(14) -0.034(3) 0.449(2) 0.21(4) Uani 0.50 1 d PD . 2
F11 F 0.300(3) 0.055(4) 0.451(4) 0.67(10) Uiso 0.50 1 d PD . 2
F12 F 0.3205(10) -0.098(3) 0.5015(15) 0.201(16) Uani 0.50 1 d PD . 2
F13 F 0.2436(14) -0.073(3) 0.4010(13) 0.27(3) Uani 0.50 1 d PD . 2
S1 S 0.4393(6) 0.7810(8) 0.8508(8) 0.130(5) Uani 0.505(19) 1 d PD A 1
O3 O 0.3964(18) 0.753(2) 0.7750(16) 0.33(5) Uani 0.505(19) 1 d PD A 1
O4 O 0.432(2) 0.887(3) 0.8684(19) 0.25(4) Uani 0.505(19) 1 d PD A 1
O5 O 0.446(2) 0.695(3) 0.898(2) 0.175(18) Uiso 0.505(19) 1 d PD A 1
S1' S 0.4638(8) 0.7827(12) 0.9012(11) 0.158(7) Uani 0.495(19) 1 d PD A 2
O3' O 0.5187(14) 0.764(3) 0.9686(18) 0.20(2) Uani 0.495(19) 1 d PD A 2
O4' O 0.4457(18) 0.896(2) 0.881(3) 0.38(8) Uani 0.495(19) 1 d PD A 2
O5' O 0.4233(16) 0.699(3) 0.877(3) 0.20(2) Uani 0.495(19) 1 d PDU A 2
F21 F 0.4689(11) 0.818(2) 0.7812(13) 0.371(17) Uani 1 1 d DU A .
F22 F 0.5299(7) 0.8130(19) 0.8898(14) 0.290(12) Uani 1 1 d DU A .
F23 F 0.4928(6) 0.6709(12) 0.8328(8) 0.168(5) Uani 1 1 d DU A .
C37 C 0.4785(8) 0.7721(12) 0.8391(8) 0.115(6) Uani 1 1 d DU . .
O6 O 0.4200(5) 1.1153(13) 0.8813(6) 0.116(4) Uani 1 1 d . . .
C38 C 0.4160(17) 1.146(3) 0.925(2) 0.224(17) Uani 1 1 d . . .

loop_
_atom_site_aniso_label
_atom_site_aniso_U_11
_atom_site_aniso_U_22
_atom_site_aniso_U_33
_atom_site_aniso_U_23
_atom_site_aniso_U_13
_atom_site_aniso_U_12
Ag1 0.0461(4) 0.0696(5) 0.0633(5) 0.0219(4) 0.0386(4) 0.0080(3)
Ag2 0.0762(5) 0.0648(5) 0.0469(4) -0.0089(3) 0.0398(4) -0.0052(4)
N1 0.056(4) 0.053(5) 0.053(4) 0.000(4) 0.040(4) -0.002(4)
C1 0.049(5) 0.085(8) 0.049(5) 0.008(5) 0.036(5) 0.011(5)
C2 0.058(7) 0.189(18) 0.061(7) 0.042(9) 0.044(6) 0.028(9)
C3 0.059(7) 0.23(2) 0.065(8) 0.045(11) 0.037(6) -0.023(10)
C4 0.079(8) 0.125(13) 0.068(7) 0.029(8) 0.045(7) -0.019(8)
C5 0.071(7) 0.070(7) 0.054(6) 0.004(5) 0.041(5) -0.011(6)
N2 0.080(7) 0.046(5) 0.072(6) 0.004(4) 0.035(5) -0.007(5)
C6 0.131(17) 0.081(12) 0.21(3) -0.061(15) 0.075(17) -0.027(12)
N3 0.072(6) 0.045(5) 0.059(5) 0.008(4) 0.036(5) 0.012(4)
C7 0.086(8) 0.045(6) 0.078(7) 0.031(5) 0.051(7) 0.017(6)
C8 0.086(9) 0.046(6) 0.132(13) 0.007(7) 0.071(10) -0.001(6)
C9 0.076(9) 0.062(8) 0.143(14) 0.039(9) 0.063(10) 0.017(7)
C10 0.065(7) 0.090(10) 0.082(8) 0.029(7) 0.040(7) 0.006(7)
C11 0.061(6) 0.089(9) 0.056(6) 0.012(6) 0.035(5) 0.013(6)
N4 0.069(6) 0.116(10) 0.075(7) -0.034(7) 0.043(6) 0.001(6)
C12 0.116(16) 0.23(3) 0.38(5) -0.22(3) 0.17(3) -0.096(18)
N5 0.071(5) 0.068(6) 0.044(4) -0.012(4) 0.038(4) 0.001(5)
C13 0.061(6) 0.100(10) 0.050(6) -0.022(6) 0.031(5) -0.009(6)
C14 0.060(6) 0.099(10) 0.069(7) -0.039(7) 0.037(6) -0.005(6)
C15 0.074(7) 0.088(9) 0.060(6) -0.021(6) 0.042(6) 0.012(7)
C16 0.073(7) 0.075(8) 0.059(6) -0.018(6) 0.042(6) -0.005(6)
C17 0.089(8) 0.066(7) 0.057(6) -0.003(5) 0.056(6) 0.003(6)
N6 0.131(9) 0.071(7) 0.108(8) -0.018(6) 0.105(8) -0.022(6)
C18 0.34(4) 0.123(16) 0.33(3) -0.11(2) 0.31(3) -0.12(2)
N7 0.075(6) 0.059(5) 0.065(5) 0.002(4) 0.055(5) 0.001(4)
C19 0.068(6) 0.056(6) 0.056(5) 0.007(5) 0.045(5) 0.000(5)
C20 0.077(7) 0.079(8) 0.061(6) 0.032(6) 0.050(6) 0.033(6)
C21 0.124(12) 0.086(10) 0.151(14) 0.072(10) 0.111(12) 0.062(9)
C22 0.109(10) 0.063(7) 0.124(11) 0.034(8) 0.091(10) 0.051(7)
C23 0.062(6) 0.071(7) 0.058(6) 0.011(5) 0.042(5) 0.020(5)
N8 0.072(6) 0.077(6) 0.067(5) 0.009(5) 0.053(5) 0.031(5)
C24 0.123(12) 0.120(13) 0.120(12) 0.002(10) 0.097(11) 0.045(11)
C25 0.049(9) 0.043(8) 0.051(9) -0.012(7) 0.042(8) -0.005(7)
C26 0.094(9) 0.092(10) 0.089(9) -0.002(5) 0.058(7) 0.000(5)
C27 0.094(10) 0.098(10) 0.095(10) 0.005(5) 0.062(7) -0.001(5)
C28 0.091(18) 0.074(17) 0.11(2) -0.012(16) 0.073(18) -0.012(15)
C29 0.140(15) 0.141(16) 0.140(16) -0.002(5) 0.092(10) 0.001(5)
C30 0.22(5) 0.10(3) 0.25(6) 0.07(3) 0.20(5) 0.07(3)
N9 0.21(4) 0.34(7) 0.14(3) -0.16(4) 0.16(3) -0.21(5)
C33 0.17(5) 0.08(3) 0.29(7) 0.06(4) 0.13(5) -0.03(3)
O1 0.154(19) 0.113(16) 0.069(10) 0.019(10) 0.064(13) 0.097(15)
O2 0.094(11) 0.039(7) 0.069(9) -0.004(7) 0.048(9) 0.013(7)
C35 0.092(9) 0.087(9) 0.089(9) 0.001(5) 0.057(6) 0.001(5)
C36 0.13(3) 0.10(3) 0.14(4) -0.08(3) -0.04(3) 0.06(3)
F12 0.14(2) 0.19(3) 0.19(3) -0.05(2) 0.07(2) 0.08(2)
F13 0.27(4) 0.30(5) 0.103(18) -0.05(2) 0.06(2) 0.20(4)
S1 0.156(11) 0.061(5) 0.142(11) 0.004(6) 0.082(10) 0.007(6)
O3 0.26(5) 0.11(2) 0.14(3) -0.02(2) -0.09(3) 0.09(3)
O4 0.16(3) 0.10(3) 0.35(8) -0.10(4) 0.10(4) 0.01(2)
S1' 0.176(16) 0.142(13) 0.159(14) -0.074(12) 0.109(13) -0.054(11)
O3' 0.19(4) 0.22(4) 0.13(3) -0.09(3) 0.08(3) -0.02(3)
O4' 0.35(8) 0.08(3) 0.9(2) 0.11(6) 0.51(13) 0.08(4)
O5' 0.20(2) 0.20(2) 0.20(2) 0.000(2) 0.132(16) 0.000(2)
F21 0.372(17) 0.371(17) 0.371(17) 0.001(2) 0.240(11) 0.000(2)
F22 0.290(12) 0.289(12) 0.291(12) -0.001(2) 0.187(8) 0.000(2)
F23 0.168(5) 0.165(5) 0.167(5) -0.001(2) 0.107(4) 0.000(2)
C37 0.114(7) 0.106(7) 0.115(7) 0.003(5) 0.070(5) -0.001(5)
O6 0.098(7) 0.162(12) 0.086(7) 0.009(7) 0.059(6) -0.026(8)
C38 0.30(5) 0.25(4) 0.21(3) 0.02(3) 0.21(4) 0.05(3)

loop_
_atom_type_symbol
_atom_type_description
_atom_type_scat_dispersion_real
_atom_type_scat_dispersion_imag
_atom_type_scat_source
C C 0.0181 0.0091 'International Tables Vol C Tables 4.2.6.8 and 6.1.1.4'
H H 0.0000 0.0000 'International Tables Vol C Tables 4.2.6.8 and 6.1.1.4'
N N 0.0311 0.0180 'International Tables Vol C Tables 4.2.6.8 and 6.1.1.4'
O O 0.0492 0.0322 'International Tables Vol C Tables 4.2.6.8 and 6.1.1.4'
F F 0.0727 0.0534 'International Tables Vol C Tables 4.2.6.8 and 6.1.1.4'
Ag Ag 0.1306 4.2820 'International Tables Vol C Tables 4.2.6.8 and 6.1.1.4'
S S 0.3331 0.5567 'International Tables Vol C Tables 4.2.6.8 and 6.1.1.4'

loop_
_geom_angle_atom_site_label_1
_geom_angle_atom_site_label_2
_geom_angle_atom_site_label_3
_geom_angle
_geom_angle_site_symmetry_1
_geom_angle_site_symmetry_3
N1 Ag1 C25 156.0(5) . 7_556
N1 Ag1 O1 114.8(8) . .
C25 Ag1 O1 44.0(8) 7_556 .
N1 Ag1 C25 152.6(4) . .
C25 Ag1 C25 51.1(7) 7_556 .
O1 Ag1 C25 91.9(8) . .
N1 Ag1 C26 125.5(5) . .
C25 Ag1 C26 76.6(7) 7_556 .
O1 Ag1 C26 119.6(9) . .
C25 Ag1 C26 28.4(3) . .
N1 Ag1 Ag2 132.5(2) . .
C25 Ag1 Ag2 47.0(4) 7_556 .
O1 Ag1 Ag2 81.8(6) . .
C25 Ag1 Ag2 53.6(4) . .
C26 Ag1 Ag2 58.4(7) . .
N1 Ag1 Ag2 137.9(2) . 7_556
C25 Ag1 Ag2 53.7(5) 7_556 7_556
O1 Ag1 Ag2 67.9(6) . 7_556
C25 Ag1 Ag2 45.7(4) . 7_556
C26 Ag1 Ag2 68.3(6) . 7_556
Ag2 Ag1 Ag2 89.37(3) . 7_556
C25 Ag2 N5 165.7(5) 7_556 .
C25 Ag2 O2 40.2(6) 7_556 .
N5 Ag2 O2 154.0(5) . .
C25 Ag2 C25 51.3(7) 7_556 .
N5 Ag2 C25 114.5(4) . .
O2 Ag2 C25 91.1(5) . .
C25 Ag2 C26 74.0(8) 7_556 .
N5 Ag2 C26 91.9(6) . .
O2 Ag2 C26 114.0(7) . .
C25 Ag2 C26 26.7(4) . .
C25 Ag2 Ag1 49.7(4) 7_556 .
N5 Ag2 Ag1 122.8(3) . .
O2 Ag2 Ag1 75.7(4) . .
C25 Ag2 Ag1 52.2(4) . .
C26 Ag2 Ag1 52.1(7) . .
C25 Ag2 Ag1 52.9(4) 7_556 7_556
N5 Ag2 Ag1 120.6(3) . 7_556
O2 Ag2 Ag1 72.9(4) . 7_556
C25 Ag2 Ag1 47.8(3) . 7_556
C26 Ag2 Ag1 70.7(5) . 7_556
Ag1 Ag2 Ag1 90.63(3) . 7_556
C5 N1 C1 117.9(9) . .
C5 N1 Ag1 122.0(7) . .
C1 N1 Ag1 120.0(7) . .
N1 C1 C2 120.8(12) . .
N1 C1 N8 117.1(9) . 7_556
C2 C1 N8 122.1(11) . 7_556
C3 C2 C1 120.9(14) . .
C2 C3 C4 120.5(12) . .
C3 C4 C5 116.9(14) . .
N1 C5 C4 122.9(13) . .
N1 C5 N2 116.9(10) . .
C4 C5 N2 120.2(12) . .
C7 N2 C5 121.4(10) . .
C7 N2 C6 118.2(13) . .
C5 N2 C6 119.5(13) . .
C7 N3 C11 118.8(11) . .
N3 C7 C8 122.5(13) . .
N3 C7 N2 114.7(11) . .
C8 C7 N2 122.7(12) . .
C9 C8 C7 119.6(14) . .
C8 C9 C10 120.8(13) . .
C9 C10 C11 117.3(14) . .
N3 C11 C10 120.9(13) . .
N3 C11 N4 115.7(10) . .
C10 C11 N4 123.5(12) . .
C13 N4 C11 124.2(11) . .
C13 N4 C12 120.0(14) . .
C11 N4 C12 115.7(13) . .
C17 N5 C13 117.5(9) . .
C17 N5 Ag2 117.4(7) . .
C13 N5 Ag2 122.6(8) . .
N5 C13 C14 124.0(12) . .
N5 C13 N4 114.2(10) . .
C14 C13 N4 121.8(12) . .
C13 C14 C15 118.1(12) . .
C14 C15 C16 121.3(11) . .
C15 C16 C17 116.4(12) . .
N5 C17 N6 118.7(10) . .
N5 C17 C16 122.7(11) . .
N6 C17 C16 118.4(12) . .
C18 N6 C17 122.6(12) . .
C18 N6 C19 117.2(11) . .
C17 N6 C19 120.2(10) . .
C19 N7 C23 119.7(10) . .
N7 C19 C20 122.0(11) . .
N7 C19 N6 114.7(9) . .
C20 C19 N6 123.4(10) . .
C21 C20 C19 117.1(11) . .
C20 C21 C22 121.2(12) . .
C23 C22 C21 118.6(12) . .
C22 C23 N7 121.4(10) . .
C22 C23 N8 124.2(11) . .
N7 C23 N8 114.3(10) . .
C1 N8 C23 122.3(9) 7_556 .
C1 N8 C24 119.8(10) 7_556 .
C23 N8 C24 116.1(11) . .
C26 C25 C25 130(2) . 7_556
C26 C25 Ag2 132(2) . 7_556
C25 C25 Ag2 71.9(8) 7_556 7_556
C26 C25 Ag1 142(2) . 7_556
C25 C25 Ag1 68.4(8) 7_556 7_556
Ag2 C25 Ag1 83.2(5) 7_556 7_556
C26 C25 Ag1 78.7(18) . .
C25 C25 Ag1 60.5(8) 7_556 .
Ag2 C25 Ag1 81.3(6) 7_556 .
Ag1 C25 Ag1 128.9(7) 7_556 .
C26 C25 Ag2 86.6(19) . .
C25 C25 Ag2 56.8(9) 7_556 .
Ag2 C25 Ag2 128.7(7) 7_556 .
Ag1 C25 Ag2 78.5(6) 7_556 .
Ag1 C25 Ag2 74.2(5) . .
C25 C26 C27 165(3) . .
C25 C26 Ag1 72.9(17) . .
C27 C26 Ag1 121(2) . .
C25 C26 Ag2 66.7(16) . .
C27 C26 Ag2 109(2) . .
Ag1 C26 Ag2 69.5(8) . .
C28 C27 C32 120.0 . .
C28 C27 C26 120(2) . .
C32 C27 C26 120(2) . .
C29 C28 C27 120.0 . .
C30 C29 C28 120.0 . .
C31 C30 C29 120.0 . .
C30 C31 C32 120.0 . .
C31 C32 C27 120.0 . .
C31 C32 N9 122(3) . .
C27 C32 N9 118(3) . .
C32 N9 C33 102(3) . .
C32 N9 C34 106(3) . .
C33 N9 C34 118(6) . .
N9 C34 F13 36.0(14) . 7_556
C35 O1 Ag1 122(2) . .
C35 O2 Ag2 131(2) . .
O1 C35 O2 129(3) . .
O1 C35 C36 118(2) . .
O2 C35 C36 112(2) . .
F13 C36 F11 126(4) . .
F13 C36 F12 118(2) . .
F11 C36 F12 116(2) . .
F13 C36 C35 96(3) . .
F11 C36 C35 81(4) . .
F12 C36 C35 101(4) . .
C36 F13 C34 151(4) . 7_556
O4 S1 O5 112.7(18) . .
O4 S1 O3 112.3(17) . .
O5 S1 O3 110.9(17) . .
O4 S1 C37 118(3) . .
O5 S1 C37 112(2) . .
O3 S1 C37 89(3) . .
O5' S1' O3' 118.0(14) . .
O5' S1' O4' 117.9(13) . .
O3' S1' O4' 117.3(13) . .
O5' S1' C37 105(3) . .
O3' S1' C37 98(2) . .
O4' S1' C37 92.9(15) . .
F21 C37 F23 97.4(17) . .
F21 C37 F22 96.3(17) . .
F23 C37 F22 97.3(16) . .
F21 C37 S1 121.5(16) . .
F23 C37 S1 119.1(14) . .
F22 C37 S1 119.8(16) . .
F21 C37 S1' 144.0(18) . .
F23 C37 S1' 116.0(14) . .
F22 C37 S1' 92.7(14) . .
S1 C37 S1' 29.9(8) . .

loop_
_geom_bond_atom_site_label_1
_geom_bond_atom_site_label_2
_geom_bond_distance
_geom_bond_site_symmetry_2
Ag1 N1 2.227(8) .
Ag1 C25 2.263(15) 7_556
Ag1 O1 2.322(16) .
Ag1 C25 2.418(17) .
Ag1 C26 2.48(3) .
Ag1 Ag2 2.9449(12) .
Ag1 Ag2 2.9958(11) 7_556
Ag2 C25 2.170(16) 7_556
Ag2 N5 2.246(8) .
Ag2 O2 2.309(14) .
Ag2 C25 2.463(19) .
Ag2 C26 2.68(3) .
Ag2 Ag1 2.9957(11) 7_556
N1 C5 1.336(14) .
N1 C1 1.352(13) .
C1 C2 1.380(17) .
C1 N8 1.383(15) 7_556
C2 C3 1.31(3) .
C3 C4 1.38(2) .
C4 C5 1.392(17) .
C5 N2 1.402(16) .
N2 C7 1.390(16) .
N2 C6 1.49(2) .
N3 C7 1.326(15) .
N3 C11 1.347(15) .
C7 C8 1.369(17) .
C8 C9 1.32(2) .
C9 C10 1.39(2) .
C10 C11 1.407(17) .
C11 N4 1.423(18) .
N4 C13 1.375(18) .
N4 C12 1.45(2) .
N5 C17 1.334(15) .
N5 C13 1.344(16) .
C13 C14 1.346(16) .
C14 C15 1.365(19) .
C15 C16 1.378(17) .
C16 C17 1.406(15) .
C17 N6 1.379(15) .
N6 C18 1.379(19) .
N6 C19 1.437(15) .
N7 C19 1.335(13) .
N7 C23 1.340(14) .
C19 C20 1.365(15) .
C20 C21 1.36(2) .
C21 C22 1.38(2) .
C22 C23 1.335(17) .
C23 N8 1.412(14) .
N8 C1 1.383(15) 7_556
N8 C24 1.487(15) .
C25 C26 1.204(10) .
C25 C25 2.02(3) 7_556
C25 Ag2 2.170(16) 7_556
C25 Ag1 2.263(15) 7_556
C26 C27 1.40(3) .
C27 C28 1.3900 .
C27 C32 1.3900 .
C28 C29 1.3900 .
C29 C30 1.3900 .
C30 C31 1.3900 .
C31 C32 1.3900 .
C32 N9 1.402(10) .
N9 C33 1.51(3) .
N9 C34 1.52(3) .
C34 F13 1.90(7) 7_556
O1 C35 1.14(2) .
O2 C35 1.14(2) .
C35 C36 1.84(6) .
C36 F13 1.16(3) .
C36 F11 1.17(3) .
C36 F12 1.27(5) .
F13 C34 1.90(7) 7_556
S1 O4 1.42(2) .
S1 O5 1.44(3) .
S1 O3 1.45(2) .
S1 C37 1.46(3) .
S1' O5' 1.44(3) .
S1' O3' 1.45(3) .
S1' O4' 1.45(3) .
S1' C37 1.84(3) .
F21 C37 1.342(19) .
F22 C37 1.362(19) .
F23 C37 1.352(17) .
O6 C38 1.21(3) .
